data_4503365
loop_
_publ_author_name
'Zhu, Yuan-Yuan'
'Yi, Hui-Ping'
'Li, Chuang'
'Jiang, Xi-Kui'
'Li, Zhan-Ting'

_publ_section_title
;
 The N&#xE5F8;H&#x00B7;&#x00B7;&#x00B7;X (X = Cl, Br, and I)
 Hydrogen-Bonding Pattern in Aromatic Amides: A Crystallographic and1H NMR
 Study
;
_journal_issue 4
_journal_name_full 'Crystal Growth &amp; Design'
_journal_page_first 1294
_journal_paper_doi 10.1021/cg7010293
_journal_volume 8
_journal_year 2008
_chemical_formula_sum 'C26 H20 Cl N O'
_chemical_formula_weight 397.88
_chemical_name_systematic
; 
 ? 
;
_space_group_IT_number 2
_symmetry_cell_setting triclinic
_symmetry_space_group_name_Hall '-P 1'
_symmetry_space_group_name_H-M 'P -1'
_atom_sites_solution_hydrogens geom
_atom_sites_solution_primary direct
_atom_sites_solution_secondary difmap
_audit_creation_method SHELXL-97
_cell_angle_alpha 73.327(4)
_cell_angle_beta 75.438(4)
_cell_angle_gamma 65.863(3)
_cell_formula_units_Z 2
_cell_length_a 9.4867(18)
_cell_length_b 9.7306(18)
_cell_length_c 12.954(2)
_cell_measurement_reflns_used 1094
_cell_measurement_temperature 293(2)
_cell_measurement_theta_max 47.531
_cell_measurement_theta_min 4.690
_cell_volume 1033.0(3)
_computing_cell_refinement 'Bruker SMART'
_computing_data_collection 'Bruker SMART'
_computing_data_reduction 'Bruker SHELXTL'
_computing_molecular_graphics 'Bruker SHELXTL'
_computing_publication_material 'Bruker SHELXTL'
_computing_structure_refinement 'SHELXL-97 (Sheldrick, 1997)'
_computing_structure_solution 'SHELXS-97 (Sheldrick, 1990)'
_diffrn_ambient_temperature 293(2)
_diffrn_measured_fraction_theta_full 0.975
_diffrn_measured_fraction_theta_max 0.975
_diffrn_measurement_device_type 'CCD area detector'
_diffrn_measurement_method 'phi and omega scans'
_diffrn_radiation_monochromator graphite
_diffrn_radiation_source 'fine-focus sealed tube'
_diffrn_radiation_type MoK\a
_diffrn_radiation_wavelength 0.71073
_diffrn_reflns_av_R_equivalents 0.1140
_diffrn_reflns_av_sigmaI/netI 0.1229
_diffrn_reflns_limit_h_max 11
_diffrn_reflns_limit_h_min -9
_diffrn_reflns_limit_k_max 11
_diffrn_reflns_limit_k_min -11
_diffrn_reflns_limit_l_max 15
_diffrn_reflns_limit_l_min -9
_diffrn_reflns_number 5374
_diffrn_reflns_theta_full 25.50
_diffrn_reflns_theta_max 25.50
_diffrn_reflns_theta_min 1.66
_exptl_absorpt_coefficient_mu 0.202
_exptl_absorpt_correction_T_max 1.0000
_exptl_absorpt_correction_T_min 0.7930
_exptl_absorpt_correction_type empirical
_exptl_absorpt_process_details sadabs
_exptl_crystal_colour colorless
_exptl_crystal_density_diffrn 1.279
_exptl_crystal_density_method 'not measured'
_exptl_crystal_description prismatic
_exptl_crystal_F_000 416
_exptl_crystal_size_max 0.487
_exptl_crystal_size_mid 0.421
_exptl_crystal_size_min 0.078
_refine_diff_density_max 0.243
_refine_diff_density_min -0.411
_refine_diff_density_rms 0.066
_refine_ls_extinction_coef 0.015(6)
_refine_ls_extinction_expression Fc^*^=kFc[1+0.001xFc^2^\l^3^/sin(2\q)]^-1/4^
_refine_ls_extinction_method SHELXL
_refine_ls_goodness_of_fit_ref 0.961
_refine_ls_hydrogen_treatment mixed
_refine_ls_matrix_type full
_refine_ls_number_parameters 267
_refine_ls_number_reflns 3761
_refine_ls_number_restraints 1
_refine_ls_restrained_S_all 0.961
_refine_ls_R_factor_all 0.1271
_refine_ls_R_factor_gt 0.0789
_refine_ls_shift/su_max 0.001
_refine_ls_shift/su_mean 0.000
_refine_ls_structure_factor_coef Fsqd
_refine_ls_weighting_details 'calc w=1/[\s^2^(Fo^2^)+(0.1207P)^2^+0.0000P] where P=(Fo^2^+2Fc^2^)/3'
_refine_ls_weighting_scheme calc
_refine_ls_wR_factor_gt 0.2118
_refine_ls_wR_factor_ref 0.2487
_reflns_number_gt 1873
_reflns_number_total 3761
_reflns_threshold_expression >2sigma(I)
_cod_data_source_file cg7010293-file001.cif
_cod_data_source_block cd27289
_cod_depositor_comments
;
The following automatic conversions were performed:

'_symmetry_cell_setting' value 'Triclinic' changed to 'triclinic'
according to /home/saulius/struct/CIF-dictionaries/cif_core.dic
dictionary named 'cif_core.dic' version 2.4.1 from 2010-06-29.

Automatic conversion script
Id: cif_fix_values 1715 2011-07-08 13:25:40Z adriana 
;
_cod_original_sg_symbol_H-M P-1
_cod_database_code 4503365

loop_
_symmetry_equiv_pos_as_xyz
'x, y, z'
'-x, -y, -z'

loop_
_atom_site_label
_atom_site_type_symbol
_atom_site_fract_x
_atom_site_fract_y
_atom_site_fract_z
_atom_site_U_iso_or_equiv
_atom_site_adp_type
_atom_site_occupancy
_atom_site_symmetry_multiplicity
_atom_site_calc_flag
_atom_site_refinement_flags
Cl1 Cl -0.1722(2) 0.65515(19) 0.07435(12) 0.1079(7) Uani 1 1 d .
O1 O 0.2553(4) 0.4436(4) 0.3102(3) 0.0738(9) Uani 1 1 d .
N1 N 0.0894(5) 0.4803(4) 0.1971(3) 0.0581(10) Uani 1 1 d D
C1 C 0.1620(5) 0.4054(5) 0.2884(3) 0.0518(10) Uani 1 1 d .
C2 C 0.1167(7) 0.5989(5) 0.1144(4) 0.0718(14) Uani 1 1 d .
C3 C 0.2552(8) 0.6249(7) 0.0913(4) 0.100(2) Uani 1 1 d .
H3 H 0.3345 0.5643 0.1330 0.119 Uiso 1 1 calc R
C4 C 0.2748(12) 0.7444(9) 0.0035(6) 0.146(3) Uani 1 1 d .
H4 H 0.3672 0.7637 -0.0135 0.176 Uiso 1 1 calc R
C5 C 0.1526(15) 0.8339(10) -0.0579(6) 0.155(4) Uani 1 1 d .
H5 H 0.1636 0.9142 -0.1149 0.186 Uiso 1 1 calc R
C6 C 0.0191(12) 0.8046(8) -0.0351(5) 0.126(3) Uani 1 1 d .
H6 H -0.0590 0.8638 -0.0781 0.151 Uiso 1 1 calc R
C7 C -0.0038(8) 0.6909(5) 0.0490(4) 0.0838(17) Uani 1 1 d .
C8 C 0.1163(4) 0.2656(4) 0.3571(3) 0.0391(9) Uani 1 1 d .
C9 C 0.2208(4) 0.1242(4) 0.3059(3) 0.0446(9) Uani 1 1 d .
C10 C 0.2236(4) -0.0220(4) 0.3618(3) 0.0526(10) Uani 1 1 d .
H10 H 0.1623 -0.0326 0.4299 0.063 Uiso 1 1 calc R
C11 C 0.3140(5) -0.1513(5) 0.3197(4) 0.0653(13) Uani 1 1 d .
H11 H 0.3131 -0.2474 0.3591 0.078 Uiso 1 1 calc R
C12 C 0.4060(6) -0.1383(6) 0.2190(4) 0.0770(15) Uani 1 1 d .
H12 H 0.4655 -0.2246 0.1889 0.092 Uiso 1 1 calc R
C13 C 0.4082(6) 0.0053(6) 0.1634(4) 0.0796(15) Uani 1 1 d .
H13 H 0.4728 0.0146 0.0967 0.095 Uiso 1 1 calc R
C14 C 0.3169(5) 0.1343(5) 0.2051(3) 0.0670(13) Uani 1 1 d .
H14 H 0.3190 0.2299 0.1655 0.080 Uiso 1 1 calc R
C15 C 0.1558(4) 0.2280(4) 0.4741(3) 0.0422(9) Uani 1 1 d .
C16 C 0.0435(5) 0.2322(4) 0.5665(3) 0.0484(10) Uani 1 1 d .
H16 H -0.0607 0.2632 0.5589 0.058 Uiso 1 1 calc R
C17 C 0.0835(5) 0.1909(4) 0.6705(3) 0.0549(11) Uani 1 1 d .
H17 H 0.0068 0.1924 0.7316 0.066 Uiso 1 1 calc R
C18 C 0.2369(6) 0.1478(5) 0.6824(4) 0.0619(12) Uani 1 1 d .
H18 H 0.2640 0.1229 0.7514 0.074 Uiso 1 1 calc R
C19 C 0.3490(5) 0.1418(4) 0.5920(4) 0.0578(11) Uani 1 1 d .
H19 H 0.4527 0.1112 0.6003 0.069 Uiso 1 1 calc R
C20 C 0.3112(4) 0.1803(4) 0.4878(3) 0.0496(10) Uani 1 1 d .
H20 H 0.3894 0.1743 0.4274 0.059 Uiso 1 1 calc R
C21 C -0.0584(4) 0.3045(4) 0.3578(3) 0.0416(9) Uani 1 1 d .
C22 C -0.1667(4) 0.4416(4) 0.3908(3) 0.0509(10) Uani 1 1 d .
H22 H -0.1308 0.5044 0.4111 0.061 Uiso 1 1 calc R
C23 C -0.3253(5) 0.4833(5) 0.3932(4) 0.0584(11) Uani 1 1 d .
H23 H -0.3954 0.5734 0.4153 0.070 Uiso 1 1 calc R
C24 C -0.3794(5) 0.3909(5) 0.3627(4) 0.0626(12) Uani 1 1 d .
H24 H -0.4860 0.4194 0.3639 0.075 Uiso 1 1 calc R
C25 C -0.2784(5) 0.2599(5) 0.3312(4) 0.0653(12) Uani 1 1 d .
H25 H -0.3155 0.1975 0.3116 0.078 Uiso 1 1 calc R
C26 C -0.1167(5) 0.2173(4) 0.3279(3) 0.0532(10) Uani 1 1 d .
H26 H -0.0481 0.1274 0.3049 0.064 Uiso 1 1 calc R
H1 H 0.034(5) 0.443(6) 0.182(4) 0.092(19) Uiso 1 1 d D

loop_
_atom_site_aniso_label
_atom_site_aniso_U_11
_atom_site_aniso_U_22
_atom_site_aniso_U_33
_atom_site_aniso_U_23
_atom_site_aniso_U_13
_atom_site_aniso_U_12
Cl1 0.0990(12) 0.1208(13) 0.0727(10) -0.0148(8) -0.0406(8) 0.0031(9)
O1 0.080(2) 0.083(2) 0.076(2) 0.0040(17) -0.0312(17) -0.0494(18)
N1 0.074(3) 0.056(2) 0.046(2) 0.0011(17) -0.0170(18) -0.030(2)
C1 0.052(2) 0.054(2) 0.047(2) -0.0108(19) -0.0123(19) -0.015(2)
C2 0.117(4) 0.061(3) 0.041(3) -0.008(2) -0.005(3) -0.041(3)
C3 0.146(6) 0.117(5) 0.059(3) 0.000(3) -0.003(3) -0.090(4)
C4 0.247(11) 0.167(7) 0.075(5) -0.012(5) 0.001(6) -0.148(8)
C5 0.302(14) 0.139(7) 0.057(4) 0.016(4) -0.033(6) -0.135(9)
C6 0.222(10) 0.081(4) 0.068(4) 0.006(3) -0.047(5) -0.048(5)
C7 0.152(6) 0.050(3) 0.035(3) -0.005(2) -0.019(3) -0.022(3)
C8 0.0361(19) 0.041(2) 0.038(2) -0.0061(16) -0.0145(15) -0.0069(15)
C9 0.042(2) 0.051(2) 0.040(2) -0.0097(18) -0.0142(17) -0.0115(17)
C10 0.044(2) 0.052(2) 0.061(3) -0.018(2) -0.0060(19) -0.0146(19)
C11 0.053(3) 0.057(3) 0.088(4) -0.030(3) -0.021(2) -0.007(2)
C12 0.060(3) 0.091(4) 0.077(4) -0.049(3) -0.018(3) 0.000(3)
C13 0.086(4) 0.087(4) 0.052(3) -0.032(3) -0.002(2) -0.011(3)
C14 0.067(3) 0.074(3) 0.044(3) -0.014(2) -0.007(2) -0.009(2)
C15 0.047(2) 0.038(2) 0.042(2) -0.0088(16) -0.0201(17) -0.0078(16)
C16 0.048(2) 0.051(2) 0.043(2) -0.0124(18) -0.0094(18) -0.0119(18)
C17 0.074(3) 0.049(2) 0.041(2) -0.0090(19) -0.013(2) -0.020(2)
C18 0.084(3) 0.054(3) 0.051(3) -0.011(2) -0.036(3) -0.013(2)
C19 0.059(3) 0.053(2) 0.064(3) -0.014(2) -0.035(2) -0.007(2)
C20 0.038(2) 0.053(2) 0.055(2) -0.0164(19) -0.0153(17) -0.0067(17)
C21 0.041(2) 0.042(2) 0.041(2) -0.0065(17) -0.0168(16) -0.0098(17)
C22 0.049(2) 0.043(2) 0.065(3) -0.0137(19) -0.0230(19) -0.0102(18)
C23 0.038(2) 0.050(2) 0.080(3) -0.017(2) -0.016(2) -0.0018(18)
C24 0.043(2) 0.064(3) 0.083(3) -0.019(2) -0.025(2) -0.011(2)
C25 0.049(3) 0.073(3) 0.091(3) -0.029(3) -0.026(2) -0.021(2)
C26 0.046(2) 0.053(2) 0.064(3) -0.019(2) -0.0214(19) -0.0087(19)

loop_
_atom_type_symbol
_atom_type_description
_atom_type_scat_dispersion_real
_atom_type_scat_dispersion_imag
_atom_type_scat_source
C C 0.0033 0.0016 'International Tables Vol C Tables 4.2.6.8 and 6.1.1.4'
H H 0.0000 0.0000 'International Tables Vol C Tables 4.2.6.8 and 6.1.1.4'
N N 0.0061 0.0033 'International Tables Vol C Tables 4.2.6.8 and 6.1.1.4'
O O 0.0106 0.0060 'International Tables Vol C Tables 4.2.6.8 and 6.1.1.4'
Cl Cl 0.1484 0.1585 'International Tables Vol C Tables 4.2.6.8 and 6.1.1.4'

loop_
_geom_angle_atom_site_label_1
_geom_angle_atom_site_label_2
_geom_angle_atom_site_label_3
_geom_angle
C1 N1 C2 127.6(4)
C1 N1 H1 118(4)
C2 N1 H1 113(4)
O1 C1 N1 122.4(4)
O1 C1 C8 123.7(3)
N1 C1 C8 113.8(3)
C3 C2 N1 123.0(5)
C3 C2 C7 120.1(5)
N1 C2 C7 116.8(5)
C2 C3 C4 119.2(7)
C2 C3 H3 120.4
C4 C3 H3 120.4
C5 C4 C3 119.0(8)
C5 C4 H4 120.5
C3 C4 H4 120.5
C6 C5 C4 120.9(7)
C6 C5 H5 119.6
C4 C5 H5 119.6
C5 C6 C7 121.6(8)
C5 C6 H6 119.2
C7 C6 H6 119.2
C6 C7 C2 119.2(7)
C6 C7 Cl1 120.5(6)
C2 C7 Cl1 120.3(4)
C21 C8 C9 111.7(3)
C21 C8 C1 109.2(3)
C9 C8 C1 108.1(3)
C21 C8 C15 112.2(3)
C9 C8 C15 106.9(3)
C1 C8 C15 108.6(3)
C10 C9 C14 116.9(4)
C10 C9 C8 119.9(3)
C14 C9 C8 123.1(4)
C11 C10 C9 122.2(4)
C11 C10 H10 118.9
C9 C10 H10 118.9
C10 C11 C12 119.9(5)
C10 C11 H11 120.0
C12 C11 H11 120.0
C11 C12 C13 118.8(4)
C11 C12 H12 120.6
C13 C12 H12 120.6
C14 C13 C12 121.1(5)
C14 C13 H13 119.4
C12 C13 H13 119.4
C13 C14 C9 121.0(4)
C13 C14 H14 119.5
C9 C14 H14 119.5
C16 C15 C20 118.1(3)
C16 C15 C8 122.6(3)
C20 C15 C8 119.2(3)
C15 C16 C17 121.3(4)
C15 C16 H16 119.3
C17 C16 H16 119.3
C18 C17 C16 119.8(4)
C18 C17 H17 120.1
C16 C17 H17 120.1
C19 C18 C17 119.5(4)
C19 C18 H18 120.3
C17 C18 H18 120.3
C18 C19 C20 121.4(4)
C18 C19 H19 119.3
C20 C19 H19 119.3
C19 C20 C15 119.9(4)
C19 C20 H20 120.1
C15 C20 H20 120.1
C26 C21 C22 117.4(3)
C26 C21 C8 124.8(3)
C22 C21 C8 117.8(3)
C23 C22 C21 120.7(4)
C23 C22 H22 119.6
C21 C22 H22 119.6
C22 C23 C24 119.9(4)
C22 C23 H23 120.0
C24 C23 H23 120.0
C25 C24 C23 120.2(4)
C25 C24 H24 119.9
C23 C24 H24 119.9
C24 C25 C26 120.1(4)
C24 C25 H25 120.0
C26 C25 H25 120.0
C21 C26 C25 121.6(4)
C21 C26 H26 119.2
C25 C26 H26 119.2

loop_
_geom_bond_atom_site_label_1
_geom_bond_atom_site_label_2
_geom_bond_distance
Cl1 C7 1.705(7)
O1 C1 1.207(5)
N1 C1 1.381(5)
N1 C2 1.394(5)
N1 H1 0.837(19)
C1 C8 1.557(5)
C2 C3 1.382(7)
C2 C7 1.429(7)
C3 C4 1.411(8)
C3 H3 0.9300
C4 C5 1.406(13)
C4 H4 0.9300
C5 C6 1.353(12)
C5 H5 0.9300
C6 C7 1.357(8)
C6 H6 0.9300
C8 C21 1.540(5)
C8 C9 1.547(5)
C8 C15 1.558(5)
C9 C10 1.392(5)
C9 C14 1.396(6)
C10 C11 1.376(6)
C10 H10 0.9300
C11 C12 1.380(7)
C11 H11 0.9300
C12 C13 1.382(7)
C12 H12 0.9300
C13 C14 1.372(6)
C13 H13 0.9300
C14 H14 0.9300
C15 C16 1.386(5)
C15 C20 1.395(5)
C16 C17 1.394(5)
C16 H16 0.9300
C17 C18 1.376(6)
C17 H17 0.9300
C18 C19 1.367(6)
C18 H18 0.9300
C19 C20 1.390(5)
C19 H19 0.9300
C20 H20 0.9300
C21 C26 1.362(5)
C21 C22 1.416(5)
C22 C23 1.383(5)
C22 H22 0.9300
C23 C24 1.384(5)
C23 H23 0.9300
C24 C25 1.346(6)
C24 H24 0.9300
C25 C26 1.409(5)
C25 H25 0.9300
C26 H26 0.9300

loop_
_geom_hbond_atom_site_label_D
_geom_hbond_atom_site_label_H
_geom_hbond_atom_site_label_A
_geom_hbond_distance_DH
_geom_hbond_distance_HA
_geom_hbond_distance_DA
_geom_hbond_angle_DHA
N1 H1 Cl1 0.837(19) 2.54(5) 2.925(4) 109(4)

loop_
_geom_torsion_atom_site_label_1
_geom_torsion_atom_site_label_2
_geom_torsion_atom_site_label_3
_geom_torsion_atom_site_label_4
_geom_torsion
C2 N1 C1 O1 4.7(7)
C2 N1 C1 C8 -173.3(4)
C1 N1 C2 C3 23.0(7)
C1 N1 C2 C7 -160.0(4)
N1 C2 C3 C4 177.8(5)
C7 C2 C3 C4 0.8(8)
C2 C3 C4 C5 0.1(10)
C3 C4 C5 C6 -1.3(13)
C4 C5 C6 C7 1.6(13)
C5 C6 C7 C2 -0.6(10)
C5 C6 C7 Cl1 -179.1(6)
C3 C2 C7 C6 -0.6(7)
N1 C2 C7 C6 -177.7(5)
C3 C2 C7 Cl1 177.8(4)
N1 C2 C7 Cl1 0.7(6)
O1 C1 C8 C21 144.2(4)
N1 C1 C8 C21 -37.8(4)
O1 C1 C8 C9 -94.1(4)
N1 C1 C8 C9 83.9(4)
O1 C1 C8 C15 21.5(5)
N1 C1 C8 C15 -160.4(3)
C21 C8 C9 C10 -71.0(4)
C1 C8 C9 C10 168.9(3)
C15 C8 C9 C10 52.1(4)
C21 C8 C9 C14 110.0(4)
C1 C8 C9 C14 -10.1(5)
C15 C8 C9 C14 -126.9(4)
C14 C9 C10 C11 -1.2(6)
C8 C9 C10 C11 179.7(4)
C9 C10 C11 C12 0.1(6)
C10 C11 C12 C13 1.7(7)
C11 C12 C13 C14 -2.3(7)
C12 C13 C14 C9 1.2(7)
C10 C9 C14 C13 0.6(6)
C8 C9 C14 C13 179.6(4)
C21 C8 C15 C16 -0.8(5)
C9 C8 C15 C16 -123.6(4)
C1 C8 C15 C16 120.0(4)
C21 C8 C15 C20 175.7(3)
C9 C8 C15 C20 52.9(4)
C1 C8 C15 C20 -63.5(4)
C20 C15 C16 C17 0.4(5)
C8 C15 C16 C17 176.9(3)
C15 C16 C17 C18 1.3(6)
C16 C17 C18 C19 -1.9(6)
C17 C18 C19 C20 0.9(6)
C18 C19 C20 C15 0.7(6)
C16 C15 C20 C19 -1.3(5)
C8 C15 C20 C19 -178.0(3)
C9 C8 C21 C26 6.4(5)
C1 C8 C21 C26 125.9(4)
C15 C8 C21 C26 -113.7(4)
C9 C8 C21 C22 -173.0(3)
C1 C8 C21 C22 -53.5(4)
C15 C8 C21 C22 67.0(4)
C26 C21 C22 C23 0.6(6)
C8 C21 C22 C23 180.0(3)
C21 C22 C23 C24 -0.3(6)
C22 C23 C24 C25 0.4(7)
C23 C24 C25 C26 -0.8(7)
C22 C21 C26 C25 -0.9(6)
C8 C21 C26 C25 179.7(4)
C24 C25 C26 C21 1.1(7)

loop_
_cod_related_entry_id
_cod_related_entry_database
_cod_related_entry_code
1 ChemSpider 30661415
